data_2211535
loop_
_publ_author_name
'Guang-Bo Che'
Jian-Wang
'Jun Sun'
'Lu Lu'
'Zhi-Xin Yu'

_publ_section_title
;Poly[[[(pyrazino[2,3-<i>f</i>][1,10]phenanthroline-\k^2^<i>N</i>,<i>N</i>')cadmium(II)]-\m~3~-pyridine-2,5-dicarboxylato-\k^3^<i>O</i>,<i>O</i>':<i>N</i>,<i>O</i>:<i>O</i>'':<i>O</i>'']
 monohydrate]
;
_journal_coeditor_code NG2138
_journal_issue 12
_journal_name_full 'Acta Crystallographica Section E'
_journal_page_first m3257
_journal_page_last m3259
_journal_paper_doi 10.1107/S1600536806045600
_journal_volume 62
_journal_year 2006
_chemical_formula_iupac '[Cd (C7 H3 N O4) (C14 H8 N4)], H2 O'
_chemical_formula_moiety 'C21 H11 Cd N5 O4, H2 O'
_chemical_formula_sum 'C21 H13 Cd N5 O5'
_chemical_formula_weight 527.76
_chemical_name_systematic
;
Poly[[[(pyrazino[2,3-f][1,10]phenanthroline-\k^2^N,N')cadmium(II)]-
\m~3~-pyridine-2,5-dicarboxylato-\k^3^O,O':N,O:O'':O''] monohydrate]
;
_space_group_IT_number 14
_symmetry_cell_setting monoclinic
_symmetry_space_group_name_Hall '-P 2ybc'
_symmetry_space_group_name_H-M 'P 1 21/c 1'
_atom_sites_solution_hydrogens geom
_atom_sites_solution_primary direct
_atom_sites_solution_secondary difmap
_audit_creation_method SHELXL-97
_cell_angle_alpha 90.00
_cell_angle_beta 92.64(3)
_cell_angle_gamma 90.00
_cell_formula_units_Z 4
_cell_length_a 10.754(2)
_cell_length_b 10.631(2)
_cell_length_c 17.127(3)
_cell_measurement_reflns_used 15845
_cell_measurement_temperature 292(2)
_cell_measurement_theta_max 27.46
_cell_measurement_theta_min 3.01
_cell_volume 1956.0(6)
_computing_cell_refinement PROCESS-AUTO
_computing_data_collection 'PROCESS-AUTO (Rigaku, 1998)'
_computing_data_reduction PROCESS-AUTO
_computing_molecular_graphics 'SHELXTL-<i>Plus</i> (Sheldrick, 1990)'
_computing_publication_material SHELXL97
_computing_structure_refinement 'SHELXL97 (Sheldrick, 1997)'
_computing_structure_solution 'SHELXS97 (Sheldrick, 1997)'
_diffrn_ambient_temperature 292(2)
_diffrn_detector_area_resol_mean 10.0
_diffrn_measured_fraction_theta_full 0.997
_diffrn_measured_fraction_theta_max 0.997
_diffrn_measurement_device_type 'Rigaku R-AXIS RAPID'
_diffrn_measurement_method \w
_diffrn_radiation_monochromator graphite
_diffrn_radiation_source 'rotorating anode'
_diffrn_radiation_type MoK\a
_diffrn_radiation_wavelength 0.71073
_diffrn_reflns_av_R_equivalents 0.0260
_diffrn_reflns_av_sigmaI/netI 0.0235
_diffrn_reflns_limit_h_max 13
_diffrn_reflns_limit_h_min -13
_diffrn_reflns_limit_k_max 13
_diffrn_reflns_limit_k_min -13
_diffrn_reflns_limit_l_max 22
_diffrn_reflns_limit_l_min -22
_diffrn_reflns_number 18518
_diffrn_reflns_theta_full 25.00
_diffrn_reflns_theta_max 27.46
_diffrn_reflns_theta_min 3.06
_diffrn_standards_number 0
_exptl_absorpt_coefficient_mu 1.164
_exptl_absorpt_correction_T_max 0.763
_exptl_absorpt_correction_T_min 0.670
_exptl_absorpt_correction_type multi-scan
_exptl_absorpt_process_details '(ABSCOR; Higashi, 1995)'
_exptl_crystal_colour colorless
_exptl_crystal_density_diffrn 1.792
_exptl_crystal_density_method 'not measured'
_exptl_crystal_description block
_exptl_crystal_F_000 1048
_exptl_crystal_size_max 0.30
_exptl_crystal_size_mid 0.27
_exptl_crystal_size_min 0.23
_refine_diff_density_max 0.499
_refine_diff_density_min -0.464
_refine_ls_extinction_method none
_refine_ls_goodness_of_fit_ref 1.116
_refine_ls_hydrogen_treatment mixed
_refine_ls_matrix_type full
_refine_ls_number_parameters 295
_refine_ls_number_reflns 4451
_refine_ls_number_restraints 4
_refine_ls_restrained_S_all 1.117
_refine_ls_R_factor_all 0.0286
_refine_ls_R_factor_gt 0.0234
_refine_ls_shift/su_max 0.001
_refine_ls_shift/su_mean 0.000
_refine_ls_structure_factor_coef Fsqd
_refine_ls_weighting_details 'calc w=1/[\s^2^(Fo^2^)+(0.0334P)^2^+1.031P] where P=(Fo^2^+2Fc^2^)/3'
_refine_ls_weighting_scheme calc
_refine_ls_wR_factor_gt 0.0649
_refine_ls_wR_factor_ref 0.0675
_reflns_number_gt 3937
_reflns_number_total 4451
_reflns_threshold_expression I>2\s(I)
_cod_data_source_file ng2138.cif
_cod_data_source_block I
_cod_depositor_comments
;
The following automatic conversions were performed:
'_symmetry_cell_setting' value 'Monoclinic' changed to 'monoclinic'
according to '/home/saulius/struct/CIF-dictionaries/cif_core.dic'
dictionary named 'cif_core.dic' version 2.4.1 from 2010-06-29.

Automatic conversion script
Id: cif_fix_enum 1527 2010-12-29 10:47:43Z saulius 

The following automatic conversions were performed:

'_symmetry_cell_setting' value 'Monoclinic' changed to 'monoclinic'
according to /home/saulius/struct/CIF-dictionaries/cif_core.dic
dictionary named 'cif_core.dic' version 2.4.1 from 2010-06-29.

Automatic conversion script
Id: cif_fix_values 1715 2011-07-08 13:25:40Z adriana 
;
_cod_original_sg_symbol_H-M 'P 21/c'
_cod_database_code 2211535
_cod_database_fobs_code 2211535

loop_
_symmetry_equiv_pos_as_xyz
'x, y, z'
'-x, y+1/2, -z+1/2'
'-x, -y, -z'
'x, -y-1/2, z-1/2'

loop_
_atom_site_type_symbol
_atom_site_label
_atom_site_fract_x
_atom_site_fract_y
_atom_site_fract_z
_atom_site_U_iso_or_equiv
_atom_site_adp_type
_atom_site_calc_flag
_atom_site_refinement_flags
_atom_site_occupancy
C C1 0.2914(2) 0.5276(2) 0.42112(14) 0.0345(5) Uani d . 1
C C2 0.3012(2) 0.6218(2) 0.35508(13) 0.0309(5) Uani d . 1
C C3 0.2017(2) 0.6489(3) 0.30362(15) 0.0414(6) Uani d . 1
H H3 0.1256 0.6087 0.3084 0.050 Uiso calc R 1
C C4 0.2168(2) 0.7365(3) 0.24508(14) 0.0411(6) Uani d . 1
H H4 0.1512 0.7555 0.2098 0.049 Uiso calc R 1
C C5 0.3308(2) 0.7957(2) 0.23974(13) 0.0320(5) Uani d . 1
C C6 0.4253(2) 0.7629(2) 0.29347(13) 0.0323(5) Uani d . 1
H H6 0.5022 0.8022 0.2902 0.039 Uiso calc R 1
C C7 0.3541(3) 0.8960(3) 0.18007(15) 0.0423(6) Uani d . 1
C C8 0.7856(2) 0.7010(3) 0.29796(14) 0.0405(6) Uani d . 1
H H8 0.7643 0.6280 0.2706 0.049 Uiso calc R 1
C C9 0.8759(3) 0.7793(3) 0.26906(15) 0.0459(6) Uani d . 1
H H9 0.9138 0.7586 0.2231 0.055 Uiso calc R 1
C C10 0.9086(3) 0.8865(3) 0.30826(16) 0.0444(6) Uani d . 1
H H10 0.9697 0.9392 0.2896 0.053 Uiso calc R 1
C C11 0.8494(2) 0.9168(2) 0.37710(15) 0.0345(5) Uani d . 1
C C12 0.7584(2) 0.8331(2) 0.40217(13) 0.0302(5) Uani d . 1
C C13 0.6922(2) 0.8613(2) 0.47268(13) 0.0315(5) Uani d . 1
C C14 0.5440(3) 0.8029(3) 0.55828(17) 0.0533(7) Uani d . 1
H H14 0.4831 0.7467 0.5730 0.064 Uiso calc R 1
C C15 0.5671(4) 0.9091(3) 0.6039(2) 0.0640(10) Uani d . 1
H H15 0.5232 0.9229 0.6487 0.077 Uiso calc R 1
C C16 0.6543(3) 0.9922(3) 0.58231(18) 0.0566(8) Uani d . 1
H H16 0.6707 1.0638 0.6123 0.068 Uiso calc R 1
C C17 0.7198(2) 0.9707(2) 0.51491(15) 0.0396(5) Uani d . 1
C C18 0.8152(3) 1.0561(2) 0.48922(16) 0.0417(6) Uani d . 1
C C19 0.8796(2) 1.0287(2) 0.42266(15) 0.0387(5) Uani d . 1
C C20 0.9977(3) 1.2032(3) 0.44342(19) 0.0538(8) Uani d . 1
H H20 1.0624 1.2561 0.4303 0.065 Uiso calc R 1
C C21 0.9305(3) 1.2320(3) 0.5084(2) 0.0618(9) Uani d . 1
H H21 0.9504 1.3051 0.5361 0.074 Uiso calc R 1
N N1 0.72834(17) 0.72638(19) 0.36341(11) 0.0314(4) Uani d . 1
N N2 0.60550(19) 0.7782(2) 0.49425(11) 0.0359(4) Uani d . 1
N N3 0.8395(3) 1.1603(2) 0.53250(16) 0.0566(6) Uani d . 1
N N4 0.9732(2) 1.1034(2) 0.39963(15) 0.0484(6) Uani d . 1
N N5 0.41189(17) 0.67804(18) 0.34940(11) 0.0299(4) Uani d . 1
O O1 0.39066(15) 0.50981(18) 0.46157(10) 0.0384(4) Uani d . 1
O O2 0.19162(18) 0.4762(2) 0.43227(13) 0.0607(6) Uani d D 1
O O1W -0.0413(2) 0.4789(3) 0.35398(18) 0.0851(9) Uani d D 1
H HW12 0.0196(19) 0.495(4) 0.3864(18) 0.102 Uiso d D 1
H HW11 -0.1136(19) 0.461(5) 0.372(2) 0.102 Uiso d D 1
O O3 0.4435(2) 0.9674(3) 0.19453(16) 0.0789(8) Uani d . 1
O O4 0.2860(2) 0.9055(2) 0.12061(13) 0.0624(6) Uani d . 1
Cd Cd1 0.583532(14) 0.588073(14) 0.421500(8) 0.02600(6) Uani d . 1

loop_
_atom_site_aniso_label
_atom_site_aniso_U_11
_atom_site_aniso_U_22
_atom_site_aniso_U_33
_atom_site_aniso_U_12
_atom_site_aniso_U_13
_atom_site_aniso_U_23
C1 0.0333(11) 0.0364(13) 0.0334(11) -0.0025(10) -0.0010(9) 0.0076(10)
C2 0.0330(11) 0.0299(11) 0.0298(11) 0.0004(9) 0.0002(9) 0.0039(9)
C3 0.0353(12) 0.0457(15) 0.0424(13) -0.0075(11) -0.0069(10) 0.0105(12)
C4 0.0384(12) 0.0491(15) 0.0349(12) 0.0014(11) -0.0078(10) 0.0100(11)
C5 0.0381(12) 0.0300(12) 0.0281(10) 0.0055(9) 0.0041(9) 0.0039(9)
C6 0.0311(11) 0.0297(11) 0.0363(12) 0.0010(9) 0.0036(9) 0.0053(9)
C7 0.0507(15) 0.0402(14) 0.0375(13) 0.0194(12) 0.0170(12) 0.0137(11)
C8 0.0459(14) 0.0411(14) 0.0351(12) -0.0040(11) 0.0081(11) -0.0080(11)
C9 0.0489(15) 0.0542(17) 0.0361(13) -0.0041(13) 0.0168(12) -0.0018(12)
C10 0.0427(14) 0.0485(16) 0.0429(14) -0.0082(12) 0.0102(12) 0.0053(12)
C11 0.0364(12) 0.0323(12) 0.0345(12) -0.0034(10) -0.0007(10) 0.0042(9)
C12 0.0308(10) 0.0290(11) 0.0307(11) 0.0008(9) -0.0005(9) 0.0015(9)
C13 0.0358(11) 0.0289(11) 0.0297(11) 0.0007(9) 0.0012(9) 0.0016(9)
C14 0.0693(19) 0.0473(17) 0.0455(15) -0.0079(15) 0.0248(14) -0.0040(13)
C15 0.084(2) 0.059(2) 0.0511(18) -0.0024(17) 0.0287(18) -0.0165(15)
C16 0.077(2) 0.0454(17) 0.0489(16) -0.0042(15) 0.0143(15) -0.0187(14)
C17 0.0475(14) 0.0328(13) 0.0384(13) 0.0003(11) 0.0015(11) -0.0056(10)
C18 0.0486(14) 0.0285(12) 0.0473(14) -0.0023(11) -0.0057(12) -0.0029(11)
C19 0.0404(13) 0.0309(13) 0.0439(13) -0.0045(10) -0.0060(11) 0.0062(11)
C20 0.0566(17) 0.0343(14) 0.069(2) -0.0146(13) -0.0138(15) 0.0116(14)
C21 0.075(2) 0.0300(14) 0.079(2) -0.0132(14) -0.0140(18) -0.0067(15)
N1 0.0334(9) 0.0311(10) 0.0299(9) -0.0018(8) 0.0033(8) -0.0019(8)
N2 0.0441(11) 0.0331(11) 0.0311(10) -0.0034(9) 0.0087(9) -0.0018(8)
N3 0.0702(16) 0.0339(13) 0.0648(16) -0.0069(12) -0.0045(13) -0.0128(12)
N4 0.0484(13) 0.0387(13) 0.0572(15) -0.0126(10) -0.0068(11) 0.0099(11)
N5 0.0304(9) 0.0283(10) 0.0307(9) 0.0004(8) -0.0004(7) 0.0041(8)
O1 0.0336(8) 0.0499(11) 0.0314(8) -0.0030(8) -0.0027(7) 0.0144(8)
O2 0.0410(10) 0.0692(15) 0.0707(14) -0.0203(10) -0.0095(10) 0.0346(12)
O1W 0.0470(13) 0.110(2) 0.098(2) -0.0109(15) -0.0061(13) 0.0354(19)
O3 0.0728(16) 0.0746(18) 0.0884(18) -0.0220(14) -0.0052(14) 0.0486(15)
O4 0.0713(14) 0.0744(17) 0.0414(11) 0.0151(12) 0.0016(10) 0.0254(10)
Cd1 0.02934(9) 0.02568(9) 0.02293(9) -0.00146(6) 0.00089(6) 0.00130(6)

loop_
_atom_type_symbol
_atom_type_description
_atom_type_scat_dispersion_real
_atom_type_scat_dispersion_imag
_atom_type_scat_source
C C 0.0033 0.0016 'International Tables Vol C Tables 4.2.6.8 and 6.1.1.4'
H H 0.0000 0.0000 'International Tables Vol C Tables 4.2.6.8 and 6.1.1.4'
N N 0.0061 0.0033 'International Tables Vol C Tables 4.2.6.8 and 6.1.1.4'
O O 0.0106 0.0060 'International Tables Vol C Tables 4.2.6.8 and 6.1.1.4'
Cd Cd -0.8075 1.2024 'International Tables Vol C Tables 4.2.6.8 and 6.1.1.4'

loop_
_geom_angle_atom_site_label_1
_geom_angle_atom_site_label_2
_geom_angle_atom_site_label_3
_geom_angle_site_symmetry_1
_geom_angle_site_symmetry_3
_geom_angle
_geom_angle_publ_flag
O1 Cd1 O1 3_666 . 69.81(7) y
O1 Cd1 O3 3_666 2_645 119.88(10) y
O1 Cd1 O3 . 2_645 88.73(9) y
O1 Cd1 O4 3_666 2_645 81.48(7) y
O1 Cd1 O4 . 2_645 108.62(7) y
O3 Cd1 O4 2_645 2_645 52.55(8) y
O1 Cd1 N1 3_666 . 126.53(7) y
O1 Cd1 N1 . . 158.96(7) y
O1 Cd1 N2 3_666 . 85.52(7) y
O1 Cd1 N2 . . 102.35(7) y
O1 Cd1 N5 3_666 . 134.94(6) y
O1 Cd1 N5 . . 67.76(6) y
O3 Cd1 N1 2_645 . 92.34(9) y
O3 Cd1 N2 2_645 . 154.57(9) y
O3 Cd1 N5 2_645 . 73.73(8) y
N1 Cd1 O4 . 2_645 88.44(7) y
N2 Cd1 O4 . 2_645 139.53(7) y
N2 Cd1 N1 . . 69.21(7) y
N5 Cd1 N2 . . 89.21(7) y
N5 Cd1 N1 . . 92.38(7) y
N5 Cd1 O4 . 2_645 126.24(7) y
O2 C1 O1 . . 124.9(2) ?
O2 C1 C2 . . 120.1(2) ?
O1 C1 C2 . . 115.0(2) ?
N5 C2 C3 . . 121.6(2) ?
N5 C2 C1 . . 116.2(2) ?
C3 C2 C1 . . 122.2(2) ?
C4 C3 C2 . . 119.2(2) ?
C4 C3 H3 . . 120.4 ?
C2 C3 H3 . . 120.4 ?
C3 C4 C5 . . 119.2(2) ?
C3 C4 H4 . . 120.4 ?
C5 C4 H4 . . 120.4 ?
C4 C5 C6 . . 117.8(2) ?
C4 C5 C7 . . 122.8(2) ?
C6 C5 C7 . . 119.3(2) ?
N5 C6 C5 . . 123.3(2) ?
N5 C6 H6 . . 118.3 ?
C5 C6 H6 . . 118.3 ?
O4 C7 O3 . . 122.7(3) ?
O4 C7 C5 . . 120.6(3) ?
O3 C7 C5 . . 116.7(3) ?
N1 C8 C9 . . 122.5(2) ?
N1 C8 H8 . . 118.7 ?
C9 C8 H8 . . 118.7 ?
C10 C9 C8 . . 119.7(2) ?
C10 C9 H9 . . 120.1 ?
C8 C9 H9 . . 120.1 ?
C9 C10 C11 . . 119.3(2) ?
C9 C10 H10 . . 120.4 ?
C11 C10 H10 . . 120.4 ?
C12 C11 C10 . . 117.5(2) ?
C12 C11 C19 . . 119.8(2) ?
C10 C11 C19 . . 122.7(2) ?
N1 C12 C11 . . 122.5(2) ?
N1 C12 C13 . . 117.7(2) ?
C11 C12 C13 . . 119.7(2) ?
N2 C13 C17 . . 122.5(2) ?
N2 C13 C12 . . 117.5(2) ?
C17 C13 C12 . . 120.0(2) ?
N2 C14 C15 . . 122.7(3) ?
N2 C14 H14 . . 118.6 ?
C15 C14 H14 . . 118.6 ?
C16 C15 C14 . . 119.0(3) ?
C16 C15 H15 . . 120.5 ?
C14 C15 H15 . . 120.5 ?
C15 C16 C17 . . 120.1(3) ?
C15 C16 H16 . . 120.0 ?
C17 C16 H16 . . 120.0 ?
C13 C17 C16 . . 117.5(2) ?
C13 C17 C18 . . 120.0(2) ?
C16 C17 C18 . . 122.5(3) ?
N3 C18 C19 . . 122.0(3) ?
N3 C18 C17 . . 117.9(3) ?
C19 C18 C17 . . 120.1(2) ?
N4 C19 C18 . . 121.3(3) ?
N4 C19 C11 . . 118.4(2) ?
C18 C19 C11 . . 120.3(2) ?
N4 C20 C21 . . 122.4(3) ?
N4 C20 H20 . . 118.8 ?
C21 C20 H20 . . 118.8 ?
N3 C21 C20 . . 122.9(3) ?
N3 C21 H21 . . 118.6 ?
C20 C21 H21 . . 118.6 ?
C8 N1 C12 . . 118.4(2) ?
C8 N1 Cd1 . . 124.14(17) ?
C12 N1 Cd1 . . 117.32(14) ?
C14 N2 C13 . . 118.2(2) ?
C14 N2 Cd1 . . 123.84(18) ?
C13 N2 Cd1 . . 117.77(15) ?
C21 N3 C18 . . 115.4(3) ?
C20 N4 C19 . . 115.9(3) ?
C6 N5 C2 . . 118.8(2) ?
C6 N5 Cd1 . . 122.73(15) ?
C2 N5 Cd1 . . 117.03(15) ?
C1 O1 Cd1 . 3_666 128.48(15) ?
C1 O1 Cd1 . . 121.30(14) ?
Cd1 O1 Cd1 3_666 . 110.19(7) ?
HW12 O1W HW11 . . 119(3) ?
C7 O3 Cd1 . 2_655 95.74(19) ?
C7 O4 Cd1 . 2_655 88.98(19) ?

loop_
_geom_bond_atom_site_label_1
_geom_bond_atom_site_label_2
_geom_bond_site_symmetry_2
_geom_bond_distance
_geom_bond_publ_flag
Cd1 O1 3_666 2.2625(16) y
Cd1 O1 . 2.3658(17) y
Cd1 O3 2_645 2.372(2) y
Cd1 O4 2_645 2.520(2) y
Cd1 N1 . 2.3916(19) y
Cd1 N2 . 2.380(2) y
Cd1 N5 . 2.3742(19) y
C1 O2 . 1.227(3) ?
C1 O1 . 1.259(3) ?
C1 C2 . 1.518(3) ?
C2 N5 . 1.339(3) ?
C2 C3 . 1.385(3) ?
C3 C4 . 1.384(3) ?
C3 H3 . 0.9300 ?
C4 C5 . 1.384(3) ?
C4 H4 . 0.9300 ?
C5 C6 . 1.385(3) ?
C5 C7 . 1.506(3) ?
C6 N5 . 1.328(3) ?
C6 H6 . 0.9300 ?
C7 O4 . 1.230(4) ?
C7 O3 . 1.241(4) ?
C8 N1 . 1.331(3) ?
C8 C9 . 1.387(4) ?
C8 H8 . 0.9300 ?
C9 C10 . 1.361(4) ?
C9 H9 . 0.9300 ?
C10 C11 . 1.403(4) ?
C10 H10 . 0.9300 ?
C11 C12 . 1.404(3) ?
C11 C19 . 1.452(4) ?
C12 N1 . 1.346(3) ?
C12 C13 . 1.460(3) ?
C13 N2 . 1.349(3) ?
C13 C17 . 1.395(3) ?
C14 N2 . 1.333(3) ?
C14 C15 . 1.390(4) ?
C14 H14 . 0.9300 ?
C15 C16 . 1.352(5) ?
C15 H15 . 0.9300 ?
C16 C17 . 1.399(4) ?
C16 H16 . 0.9300 ?
C17 C18 . 1.453(4) ?
C18 N3 . 1.351(4) ?
C18 C19 . 1.392(4) ?
C19 N4 . 1.356(3) ?
C20 N4 . 1.318(4) ?
C20 C21 . 1.389(5) ?
C20 H20 . 0.9300 ?
C21 N3 . 1.322(4) ?
C21 H21 . 0.9300 ?
O1W HW12 . 0.86(3) ?
O1W HW11 . 0.874(10) ?

loop_
_geom_hbond_atom_site_label_D
_geom_hbond_atom_site_label_H
_geom_hbond_atom_site_label_A
_geom_hbond_site_symmetry_A
_geom_hbond_distance_DH
_geom_hbond_distance_HA
_geom_hbond_distance_DA
_geom_hbond_angle_DHA
O1W HW12 O2 . 0.86(3) 1.986(15) 2.787(3) 155(3)
O1W HW11 O4 2_545 0.874(10) 1.96(3) 2.798(3) 162(4)

loop_
_geom_torsion_atom_site_label_1
_geom_torsion_atom_site_label_2
_geom_torsion_atom_site_label_3
_geom_torsion_atom_site_label_4
_geom_torsion_site_symmetry_1
_geom_torsion_site_symmetry_4
_geom_torsion
O2 C1 C2 N5 . . 176.8(3)
O1 C1 C2 N5 . . -2.4(3)
O2 C1 C2 C3 . . -2.9(4)
O1 C1 C2 C3 . . 177.8(2)
N5 C2 C3 C4 . . -0.2(4)
C1 C2 C3 C4 . . 179.5(2)
C2 C3 C4 C5 . . -0.5(4)
C3 C4 C5 C6 . . 0.6(4)
C3 C4 C5 C7 . . -177.4(2)
C4 C5 C6 N5 . . 0.0(4)
C7 C5 C6 N5 . . 178.1(2)
C4 C5 C7 O4 . . -20.4(4)
C6 C5 C7 O4 . . 161.6(2)
C4 C5 C7 O3 . . 159.1(3)
C6 C5 C7 O3 . . -18.9(4)
N1 C8 C9 C10 . . 0.1(5)
C8 C9 C10 C11 . . -0.7(4)
C9 C10 C11 C12 . . 0.2(4)
C9 C10 C11 C19 . . 179.5(3)
C10 C11 C12 N1 . . 0.9(4)
C19 C11 C12 N1 . . -178.4(2)
C10 C11 C12 C13 . . -178.9(2)
C19 C11 C12 C13 . . 1.8(3)
N1 C12 C13 N2 . . 0.1(3)
C11 C12 C13 N2 . . 179.8(2)
N1 C12 C13 C17 . . -179.9(2)
C11 C12 C13 C17 . . -0.1(3)
N2 C14 C15 C16 . . 0.9(6)
C14 C15 C16 C17 . . 0.0(6)
N2 C13 C17 C16 . . 0.6(4)
C12 C13 C17 C16 . . -179.5(3)
N2 C13 C17 C18 . . 179.4(2)
C12 C13 C17 C18 . . -0.6(4)
C15 C16 C17 C13 . . -0.7(5)
C15 C16 C17 C18 . . -179.5(3)
C13 C17 C18 N3 . . -179.3(3)
C16 C17 C18 N3 . . -0.5(4)
C13 C17 C18 C19 . . -0.3(4)
C16 C17 C18 C19 . . 178.5(3)
N3 C18 C19 N4 . . 2.4(4)
C17 C18 C19 N4 . . -176.6(2)
N3 C18 C19 C11 . . -179.1(3)
C17 C18 C19 C11 . . 1.9(4)
C12 C11 C19 N4 . . 175.9(2)
C10 C11 C19 N4 . . -3.4(4)
C12 C11 C19 C18 . . -2.7(4)
C10 C11 C19 C18 . . 178.0(3)
N4 C20 C21 N3 . . 1.9(5)
C9 C8 N1 C12 . . 0.9(4)
C9 C8 N1 Cd1 . . -175.1(2)
C11 C12 N1 C8 . . -1.4(4)
C13 C12 N1 C8 . . 178.4(2)
C11 C12 N1 Cd1 . . 174.92(17)
C13 C12 N1 Cd1 . . -5.3(3)
C15 C14 N2 C13 . . -1.0(5)
C15 C14 N2 Cd1 . . 173.7(3)
C17 C13 N2 C14 . . 0.3(4)
C12 C13 N2 C14 . . -179.7(2)
C17 C13 N2 Cd1 . . -174.76(19)
C12 C13 N2 Cd1 . . 5.3(3)
C20 C21 N3 C18 . . -0.4(5)
C19 C18 N3 C21 . . -1.7(4)
C17 C18 N3 C21 . . 177.3(3)
C21 C20 N4 C19 . . -1.3(4)
C18 C19 N4 C20 . . -0.8(4)
C11 C19 N4 C20 . . -179.4(2)
C5 C6 N5 C2 . . -0.7(4)
C5 C6 N5 Cd1 . . 165.33(18)
C3 C2 N5 C6 . . 0.8(4)
C1 C2 N5 C6 . . -178.9(2)
C3 C2 N5 Cd1 . . -166.0(2)
C1 C2 N5 Cd1 . . 14.3(3)
O2 C1 O1 Cd1 . 3_666 -12.7(4)
C2 C1 O1 Cd1 . 3_666 166.54(16)
O2 C1 O1 Cd1 . . 169.6(2)
C2 C1 O1 Cd1 . . -11.1(3)
O4 C7 O3 Cd1 . 2_655 -0.8(3)
C5 C7 O3 Cd1 . 2_655 179.76(18)
O3 C7 O4 Cd1 . 2_655 0.7(3)
C5 C7 O4 Cd1 . 2_655 -179.8(2)
C1 O1 Cd1 O1 . 3_666 178.1(2)
Cd1 O1 Cd1 O1 3_666 3_666 0.0
C1 O1 Cd1 O3 . 2_645 -59.3(2)
Cd1 O1 Cd1 O3 3_666 2_645 122.63(11)
C1 O1 Cd1 N5 . . 13.60(19)
Cd1 O1 Cd1 N5 3_666 . -164.45(10)
C1 O1 Cd1 N2 . . 97.6(2)
Cd1 O1 Cd1 N2 3_666 . -80.47(9)
C1 O1 Cd1 N1 . . 33.9(3)
Cd1 O1 Cd1 N1 3_666 . -144.18(14)
C1 O1 Cd1 O4 . 2_645 -108.8(2)
Cd1 O1 Cd1 O4 3_666 2_645 73.12(9)
C6 N5 Cd1 O1 . 3_666 158.92(17)
C2 N5 Cd1 O1 . 3_666 -34.8(2)
C6 N5 Cd1 O1 . . 179.7(2)
C2 N5 Cd1 O1 . . -14.02(16)
C6 N5 Cd1 O3 . 2_645 -84.8(2)
C2 N5 Cd1 O3 . 2_645 81.39(18)
C6 N5 Cd1 N2 . . 76.04(19)
C2 N5 Cd1 N2 . . -117.72(17)
C6 N5 Cd1 N1 . . 6.89(19)
C2 N5 Cd1 N1 . . 173.13(17)
C6 N5 Cd1 O4 . 2_645 -82.9(2)
C2 N5 Cd1 O4 . 2_645 83.33(18)
C14 N2 Cd1 O1 . 3_666 -48.5(2)
C13 N2 Cd1 O1 . 3_666 126.27(18)
C14 N2 Cd1 O1 . . 19.7(2)
C13 N2 Cd1 O1 . . -165.54(17)
C14 N2 Cd1 O3 . 2_645 133.8(3)
C13 N2 Cd1 O3 . 2_645 -51.5(3)
C14 N2 Cd1 N5 . . 86.7(2)
C13 N2 Cd1 N5 . . -98.52(18)
C14 N2 Cd1 N1 . . 179.6(3)
C13 N2 Cd1 N1 . . -5.68(16)
C14 N2 Cd1 O4 . 2_645 -119.8(2)
C13 N2 Cd1 O4 . 2_645 55.0(2)
C8 N1 Cd1 O1 . 3_666 114.5(2)
C12 N1 Cd1 O1 . 3_666 -61.66(19)
C8 N1 Cd1 O1 . . -108.7(2)
C12 N1 Cd1 O1 . . 75.2(2)
C8 N1 Cd1 O3 . 2_645 -16.1(2)
C12 N1 Cd1 O3 . 2_645 167.74(18)
C8 N1 Cd1 N5 . . -89.9(2)
C12 N1 Cd1 N5 . . 93.94(17)
C8 N1 Cd1 N2 . . -178.2(2)
C12 N1 Cd1 N2 . . 5.68(16)
C8 N1 Cd1 O4 . 2_645 36.3(2)
C12 N1 Cd1 O4 . 2_645 -139.85(17)
